data_2229999
loop_
_publ_author_name
'Wahab, Nor Asiken Abdul'
'Baba, Ibrahim'
'Mohamed Tahir, Mohamed Ibrahim'
'Tiekink, Edward R. T.'

_publ_section_title
;
 (2,2'-Bipyridine-\k^2^<i>N</i>,<i>N</i>')bis(<i>N</i>-isopropyl-<i>N</i>-methyldithiocarbamato-\k^2^<i>S</i>,<i>S</i>')cadmium
;
_journal_coeditor_code HB5834
_journal_issue 5
_journal_name_full 'Acta Crystallographica Section E'
_journal_page_first m551
_journal_page_last m552
_journal_paper_doi 10.1107/S1600536811012414
_journal_volume 67
_journal_year 2011
_chemical_formula_iupac '[Cd (C5 H10 N S2)2 (C10 H8 N2)]'
_chemical_formula_moiety 'C20 H28 Cd N4 S4'
_chemical_formula_sum 'C20 H28 Cd N4 S4'
_chemical_formula_weight 565.10
_chemical_name_systematic
;
(2,2'-Bipyridine-\k^2^<i>N</i>,<i>N</i>')bis(<i>N</i>-isopropyl-
<i>N</i>-methyldithiocarbamato-\k^2^<i>S</i>,<i>S</i>')cadmium
;
_space_group_IT_number 14
_symmetry_cell_setting monoclinic
_symmetry_space_group_name_Hall '-P 2yn'
_symmetry_space_group_name_H-M 'P 1 21/n 1'
_atom_sites_solution_hydrogens geom
_atom_sites_solution_primary direct
_atom_sites_solution_secondary difmap
_audit_creation_method SHELXL-97
_cell_angle_alpha 90
_cell_angle_beta 112.860(2)
_cell_angle_gamma 90
_cell_formula_units_Z 4
_cell_length_a 9.6061(2)
_cell_length_b 28.6277(4)
_cell_length_c 9.8187(2)
_cell_measurement_reflns_used 26576
_cell_measurement_temperature 150(2)
_cell_measurement_theta_max 29
_cell_measurement_theta_min 2
_cell_volume 2488.07(9)
_computing_cell_refinement 'CrysAlis PRO (Oxford Diffraction, 2010)'
_computing_data_collection 'CrysAlis PRO (Oxford Diffraction, 2010)'
_computing_data_reduction 'CrysAlis PRO (Oxford Diffraction, 2010)'
_computing_molecular_graphics 'ORTEP-3 (Farrugia, 1997) and DIAMOND (Brandenburg, 2006)'
_computing_publication_material 'publCIF (Westrip, 2010)'
_computing_structure_refinement 'SHELXL97 (Sheldrick, 2008)'
_computing_structure_solution 'SHELXS97 (Sheldrick, 2008)'
_diffrn_ambient_temperature 150(2)
_diffrn_detector_area_resol_mean 16.1952
_diffrn_measured_fraction_theta_full 0.999
_diffrn_measured_fraction_theta_max 0.999
_diffrn_measurement_device_type 'Oxford Diffraction Xcaliber Eos Gemini'
_diffrn_measurement_method \w
_diffrn_radiation_monochromator graphite
_diffrn_radiation_source 'fine-focus sealed tube'
_diffrn_radiation_type MoK\a
_diffrn_radiation_wavelength 0.71073
_diffrn_reflns_av_R_equivalents 0.048
_diffrn_reflns_av_sigmaI/netI 0.022
_diffrn_reflns_limit_h_max 12
_diffrn_reflns_limit_h_min -12
_diffrn_reflns_limit_k_max 37
_diffrn_reflns_limit_k_min -37
_diffrn_reflns_limit_l_max 12
_diffrn_reflns_limit_l_min -12
_diffrn_reflns_number 53095
_diffrn_reflns_theta_full 27.5
_diffrn_reflns_theta_max 27.5
_diffrn_reflns_theta_min 2.4
_diffrn_standards_decay_% 0
_diffrn_standards_interval_count 0
_diffrn_standards_interval_time 0
_diffrn_standards_number 0
_exptl_absorpt_coefficient_mu 1.227
_exptl_absorpt_correction_T_max 0.941
_exptl_absorpt_correction_T_min 0.853
_exptl_absorpt_correction_type multi-scan
_exptl_absorpt_process_details '(CrysAlis PRO; Oxford Diffraction, 2010)'
_exptl_crystal_colour yellow
_exptl_crystal_density_diffrn 1.509
_exptl_crystal_density_method 'not measured'
_exptl_crystal_description prism
_exptl_crystal_F_000 1152
_exptl_crystal_size_max 0.17
_exptl_crystal_size_mid 0.13
_exptl_crystal_size_min 0.05
_refine_diff_density_max 0.42
_refine_diff_density_min -0.30
_refine_ls_extinction_method none
_refine_ls_goodness_of_fit_ref 1.03
_refine_ls_hydrogen_treatment constr
_refine_ls_matrix_type full
_refine_ls_number_parameters 268
_refine_ls_number_reflns 5700
_refine_ls_number_restraints 0
_refine_ls_restrained_S_all 1.03
_refine_ls_R_factor_all 0.028
_refine_ls_R_factor_gt 0.022
_refine_ls_shift/su_max 0.002
_refine_ls_shift/su_mean 0.000
_refine_ls_structure_factor_coef Fsqd
_refine_ls_weighting_details 'calc w=1/[\s^2^(Fo^2^)+(0.0230P)^2^+0.9719P] where P=(Fo^2^+2Fc^2^)/3'
_refine_ls_weighting_scheme calc
_refine_ls_wR_factor_gt 0.050
_refine_ls_wR_factor_ref 0.053
_reflns_number_gt 5013
_reflns_number_total 5700
_reflns_threshold_expression I>2\s(I)
_cod_data_source_file hb5834.cif
_cod_data_source_block I
_cod_original_cell_volume 2488.07(8)
_cod_original_sg_symbol_H-M 'P 21/n'
_cod_database_code 2229999
_cod_database_fobs_code 2229999

loop_
_symmetry_equiv_pos_as_xyz
'x, y, z'
'-x+1/2, y+1/2, -z+1/2'
'-x, -y, -z'
'x-1/2, -y-1/2, z-1/2'

loop_
_atom_site_type_symbol
_atom_site_label
_atom_site_fract_x
_atom_site_fract_y
_atom_site_fract_z
_atom_site_U_iso_or_equiv
_atom_site_adp_type
_atom_site_calc_flag
_atom_site_refinement_flags
_atom_site_occupancy
_atom_site_disorder_assembly
_atom_site_disorder_group
Cd Cd 1.074719(14) 0.619541(4) 0.837624(13) 0.02469(5) Uani d . 1 . .
S S1 1.13178(5) 0.638504(17) 1.11803(5) 0.02979(10) Uani d . 1 . .
S S2 1.37352(5) 0.615697(17) 1.01159(5) 0.03243(10) Uani d . 1 . .
S S3 0.88132(5) 0.688040(16) 0.71256(5) 0.03348(11) Uani d . 1 . .
S S4 1.10292(5) 0.651618(17) 0.59657(5) 0.03368(11) Uani d . 1 . .
N N1 1.42420(16) 0.63344(5) 1.29241(16) 0.0285(3) Uani d . 1 . .
N N2 0.91865(17) 0.72387(5) 0.47972(17) 0.0313(3) Uani d . 1 . .
N N3 1.09345(17) 0.54076(5) 0.75929(16) 0.0282(3) Uani d . 1 . .
N N4 0.87517(16) 0.56931(5) 0.84481(16) 0.0292(3) Uani d . 1 . .
C C1 1.32019(19) 0.62947(6) 1.15504(19) 0.0254(3) Uani d . 1 . .
C C2 1.5853(2) 0.63217(9) 1.3206(2) 0.0448(5) Uani d . 1 . .
H H2A 1.6125 0.6009 1.2987 0.067 Uiso calc R 1 . .
H H2B 1.6444 0.6397 1.4245 0.067 Uiso calc R 1 . .
H H2C 1.6070 0.6551 1.2573 0.067 Uiso calc R 1 . .
C C3 1.3829(2) 0.64480(7) 1.41991(19) 0.0296(4) Uani d . 1 . .
H H3 1.2720 0.6392 1.3881 0.036 Uiso calc R 1 . .
C C4 1.4639(3) 0.61310(9) 1.5506(3) 0.0521(6) Uani d . 1 . .
H H4A 1.4428 0.5804 1.5198 0.078 Uiso calc R 1 . .
H H4B 1.4281 0.6196 1.6296 0.078 Uiso calc R 1 . .
H H4C 1.5729 0.6188 1.5870 0.078 Uiso calc R 1 . .
C C5 1.4115(2) 0.69603(7) 1.4595(2) 0.0414(5) Uani d . 1 . .
H H5A 1.5206 0.7020 1.5016 0.062 Uiso calc R 1 . .
H H5B 1.3688 0.7042 1.5322 0.062 Uiso calc R 1 . .
H H5C 1.3637 0.7151 1.3705 0.062 Uiso calc R 1 . .
C C6 0.96267(19) 0.69114(6) 0.58500(19) 0.0253(3) Uani d . 1 . .
C C7 0.7956(2) 0.75621(7) 0.4673(3) 0.0439(5) Uani d . 1 . .
H H7A 0.7009 0.7388 0.4401 0.066 Uiso calc R 1 . .
H H7B 0.7853 0.7796 0.3912 0.066 Uiso calc R 1 . .
H H7C 0.8185 0.7718 0.5624 0.066 Uiso calc R 1 . .
C C8 0.9824(2) 0.72780(7) 0.3644(2) 0.0374(5) Uani d . 1 . .
H H8 1.0722 0.7067 0.3931 0.045 Uiso calc R 1 . .
C C9 1.0361(3) 0.77737(8) 0.3560(2) 0.0491(6) Uani d . 1 . .
H H9A 0.9485 0.7980 0.3128 0.074 Uiso calc R 1 . .
H H9B 1.0953 0.7777 0.2942 0.074 Uiso calc R 1 . .
H H9C 1.0991 0.7883 0.4557 0.074 Uiso calc R 1 . .
C C10 0.8681(3) 0.71105(8) 0.2173(2) 0.0455(5) Uani d . 1 . .
H H10A 0.8415 0.6785 0.2264 0.068 Uiso calc R 1 . .
H H10B 0.9116 0.7133 0.1423 0.068 Uiso calc R 1 . .
H H10C 0.7772 0.7305 0.1880 0.068 Uiso calc R 1 . .
C C11 1.1989(2) 0.52925(7) 0.7083(2) 0.0359(4) Uani d . 1 . .
H H11 1.2712 0.5522 0.7104 0.043 Uiso calc R 1 . .
C C12 1.2078(2) 0.48551(7) 0.6527(2) 0.0405(5) Uani d . 1 . .
H H12 1.2837 0.4786 0.6162 0.049 Uiso calc R 1 . .
C C13 1.1038(2) 0.45225(7) 0.6515(2) 0.0405(5) Uani d . 1 . .
H H13 1.1069 0.4218 0.6140 0.049 Uiso calc R 1 . .
C C14 0.9948(2) 0.46353(6) 0.7053(2) 0.0349(4) Uani d . 1 . .
H H14 0.9226 0.4409 0.7059 0.042 Uiso calc R 1 . .
C C15 0.99217(19) 0.50838(6) 0.75862(18) 0.0269(4) Uani d . 1 . .
C C16 0.87718(19) 0.52370(6) 0.81662(18) 0.0265(4) Uani d . 1 . .
C C17 0.7754(2) 0.58528(7) 0.8983(2) 0.0355(4) Uani d . 1 . .
H H17 0.7746 0.6177 0.9183 0.043 Uiso calc R 1 . .
C C18 0.6735(2) 0.55653(8) 0.9256(2) 0.0394(5) Uani d . 1 . .
H H18 0.6034 0.5689 0.9627 0.047 Uiso calc R 1 . .
C C19 0.6762(2) 0.50964(8) 0.8977(2) 0.0436(5) Uani d . 1 . .
H H19 0.6081 0.4890 0.9161 0.052 Uiso calc R 1 . .
C C20 0.7787(2) 0.49272(7) 0.8427(2) 0.0387(4) Uani d . 1 . .
H H20 0.7819 0.4603 0.8230 0.046 Uiso calc R 1 . .

loop_
_atom_site_aniso_label
_atom_site_aniso_U_11
_atom_site_aniso_U_22
_atom_site_aniso_U_33
_atom_site_aniso_U_12
_atom_site_aniso_U_13
_atom_site_aniso_U_23
Cd 0.02824(7) 0.02325(7) 0.02276(7) 0.00063(5) 0.01010(5) 0.00100(5)
S1 0.0242(2) 0.0389(3) 0.0253(2) 0.00347(18) 0.00845(17) -0.00182(18)
S2 0.0316(2) 0.0385(3) 0.0299(2) 0.00315(19) 0.01483(19) -0.00517(19)
S3 0.0408(3) 0.0309(2) 0.0352(3) 0.0088(2) 0.0218(2) 0.00636(19)
S4 0.0373(2) 0.0349(2) 0.0347(2) 0.01276(19) 0.0204(2) 0.01318(19)
N1 0.0226(7) 0.0347(8) 0.0274(8) -0.0005(6) 0.0089(6) -0.0037(6)
N2 0.0307(8) 0.0292(8) 0.0381(9) 0.0075(6) 0.0177(7) 0.0115(6)
N3 0.0329(8) 0.0267(8) 0.0280(8) 0.0006(6) 0.0150(6) 0.0020(6)
N4 0.0288(8) 0.0293(8) 0.0291(8) 0.0015(6) 0.0108(6) 0.0016(6)
C1 0.0267(8) 0.0203(8) 0.0291(9) -0.0001(6) 0.0109(7) 0.0008(6)
C2 0.0228(9) 0.0629(14) 0.0460(12) 0.0012(9) 0.0103(9) -0.0117(10)
C3 0.0255(8) 0.0390(10) 0.0239(9) 0.0000(7) 0.0091(7) 0.0016(7)
C4 0.0520(14) 0.0628(15) 0.0412(13) 0.0102(11) 0.0177(11) 0.0200(11)
C5 0.0482(12) 0.0441(12) 0.0366(11) -0.0062(9) 0.0217(9) -0.0101(9)
C6 0.0257(8) 0.0213(8) 0.0284(9) -0.0028(6) 0.0099(7) -0.0003(7)
C7 0.0452(12) 0.0355(11) 0.0595(14) 0.0161(9) 0.0297(11) 0.0192(10)
C8 0.0332(10) 0.0431(11) 0.0405(11) 0.0109(8) 0.0191(9) 0.0195(9)
C9 0.0434(12) 0.0626(15) 0.0373(12) -0.0150(11) 0.0115(10) 0.0146(10)
C10 0.0553(13) 0.0397(12) 0.0475(13) 0.0006(10) 0.0265(11) 0.0006(9)
C11 0.0420(11) 0.0308(10) 0.0415(11) 0.0001(8) 0.0234(9) 0.0012(8)
C12 0.0468(12) 0.0376(11) 0.0445(12) 0.0083(9) 0.0259(10) 0.0009(9)
C13 0.0465(12) 0.0287(10) 0.0446(12) 0.0072(9) 0.0160(10) -0.0030(8)
C14 0.0350(10) 0.0259(9) 0.0404(11) -0.0001(8) 0.0110(8) -0.0009(8)
C15 0.0291(9) 0.0249(9) 0.0231(8) 0.0017(7) 0.0061(7) 0.0044(7)
C16 0.0248(8) 0.0267(9) 0.0248(9) 0.0025(7) 0.0062(7) 0.0052(7)
C17 0.0343(10) 0.0365(10) 0.0370(11) 0.0046(8) 0.0154(8) 0.0001(8)
C18 0.0298(10) 0.0513(13) 0.0397(11) 0.0089(9) 0.0164(8) 0.0089(9)
C19 0.0337(10) 0.0461(12) 0.0551(13) 0.0011(9) 0.0216(10) 0.0161(10)
C20 0.0355(10) 0.0303(10) 0.0513(12) 0.0015(8) 0.0181(9) 0.0084(9)

loop_
_atom_type_symbol
_atom_type_description
_atom_type_scat_dispersion_real
_atom_type_scat_dispersion_imag
_atom_type_scat_source
C C 0.0033 0.0016 'International Tables Vol C Tables 4.2.6.8 and 6.1.1.4'
H H 0.0000 0.0000 'International Tables Vol C Tables 4.2.6.8 and 6.1.1.4'
Cd Cd -0.8075 1.2024 'International Tables Vol C Tables 4.2.6.8 and 6.1.1.4'
N N 0.0061 0.0033 'International Tables Vol C Tables 4.2.6.8 and 6.1.1.4'
S S 0.1246 0.1234 'International Tables Vol C Tables 4.2.6.8 and 6.1.1.4'

loop_
_geom_angle_atom_site_label_1
_geom_angle_atom_site_label_2
_geom_angle_atom_site_label_3
_geom_angle_site_symmetry_1
_geom_angle_site_symmetry_3
_geom_angle
_geom_angle_publ_flag
N3 Cd N4 . . 67.15(5) ?
N3 Cd S1 . . 120.84(4) ?
N4 Cd S1 . . 86.43(4) ?
N3 Cd S4 . . 89.60(4) ?
N4 Cd S4 . . 126.11(4) ?
S1 Cd S4 . . 143.780(17) ?
N3 Cd S3 . . 132.02(4) ?
N4 Cd S3 . . 91.86(4) ?
S1 Cd S3 . . 98.905(15) ?
S4 Cd S3 . . 68.057(14) ?
N3 Cd S2 . . 88.34(4) ?
N4 Cd S2 . . 127.89(4) ?
S1 Cd S2 . . 67.192(14) ?
S4 Cd S2 . . 97.251(15) ?
S3 Cd S2 . . 134.517(16) ?
C1 S1 Cd . . 87.98(6) ?
C1 S2 Cd . . 85.84(6) ?
C6 S3 Cd . . 86.59(6) ?
C6 S4 Cd . . 86.44(6) ?
C1 N1 C2 . . 120.67(15) ?
C1 N1 C3 . . 121.93(14) ?
C2 N1 C3 . . 117.02(14) ?
C6 N2 C7 . . 120.58(15) ?
C6 N2 C8 . . 122.85(15) ?
C7 N2 C8 . . 116.46(14) ?
C11 N3 C15 . . 118.85(16) ?
C11 N3 Cd . . 120.81(12) ?
C15 N3 Cd . . 120.24(11) ?
C16 N4 C17 . . 118.99(16) ?
C16 N4 Cd . . 119.95(11) ?
C17 N4 Cd . . 120.30(12) ?
N1 C1 S2 . . 120.15(13) ?
N1 C1 S1 . . 120.87(13) ?
S2 C1 S1 . . 118.97(10) ?
N1 C2 H2A . . 109.5 ?
N1 C2 H2B . . 109.5 ?
H2A C2 H2B . . 109.5 ?
N1 C2 H2C . . 109.5 ?
H2A C2 H2C . . 109.5 ?
H2B C2 H2C . . 109.5 ?
N1 C3 C5 . . 110.28(15) ?
N1 C3 C4 . . 111.39(16) ?
C5 C3 C4 . . 112.32(17) ?
N1 C3 H3 . . 107.5 ?
C5 C3 H3 . . 107.5 ?
C4 C3 H3 . . 107.5 ?
C3 C4 H4A . . 109.5 ?
C3 C4 H4B . . 109.5 ?
H4A C4 H4B . . 109.5 ?
C3 C4 H4C . . 109.5 ?
H4A C4 H4C . . 109.5 ?
H4B C4 H4C . . 109.5 ?
C3 C5 H5A . . 109.5 ?
C3 C5 H5B . . 109.5 ?
H5A C5 H5B . . 109.5 ?
C3 C5 H5C . . 109.5 ?
H5A C5 H5C . . 109.5 ?
H5B C5 H5C . . 109.5 ?
N2 C6 S3 . . 120.24(13) ?
N2 C6 S4 . . 120.93(13) ?
S3 C6 S4 . . 118.83(10) ?
N2 C7 H7A . . 109.5 ?
N2 C7 H7B . . 109.5 ?
H7A C7 H7B . . 109.5 ?
N2 C7 H7C . . 109.5 ?
H7A C7 H7C . . 109.5 ?
H7B C7 H7C . . 109.5 ?
N2 C8 C10 . . 110.03(16) ?
N2 C8 C9 . . 111.10(17) ?
C10 C8 C9 . . 112.31(16) ?
N2 C8 H8 . . 107.7 ?
C10 C8 H8 . . 107.7 ?
C9 C8 H8 . . 107.7 ?
C8 C9 H9A . . 109.5 ?
C8 C9 H9B . . 109.5 ?
H9A C9 H9B . . 109.5 ?
C8 C9 H9C . . 109.5 ?
H9A C9 H9C . . 109.5 ?
H9B C9 H9C . . 109.5 ?
C8 C10 H10A . . 109.5 ?
C8 C10 H10B . . 109.5 ?
H10A C10 H10B . . 109.5 ?
C8 C10 H10C . . 109.5 ?
H10A C10 H10C . . 109.5 ?
H10B C10 H10C . . 109.5 ?
N3 C11 C12 . . 123.01(18) ?
N3 C11 H11 . . 118.5 ?
C12 C11 H11 . . 118.5 ?
C13 C12 C11 . . 118.27(19) ?
C13 C12 H12 . . 120.9 ?
C11 C12 H12 . . 120.9 ?
C12 C13 C14 . . 119.36(18) ?
C12 C13 H13 . . 120.3 ?
C14 C13 H13 . . 120.3 ?
C13 C14 C15 . . 119.15(18) ?
C13 C14 H14 . . 120.4 ?
C15 C14 H14 . . 120.4 ?
N3 C15 C14 . . 121.37(17) ?
N3 C15 C16 . . 115.97(15) ?
C14 C15 C16 . . 122.66(16) ?
N4 C16 C20 . . 121.27(17) ?
N4 C16 C15 . . 116.02(15) ?
C20 C16 C15 . . 122.70(16) ?
N4 C17 C18 . . 122.76(19) ?
N4 C17 H17 . . 118.6 ?
C18 C17 H17 . . 118.6 ?
C19 C18 C17 . . 118.32(19) ?
C19 C18 H18 . . 120.8 ?
C17 C18 H18 . . 120.8 ?
C18 C19 C20 . . 119.48(19) ?
C18 C19 H19 . . 120.3 ?
C20 C19 H19 . . 120.3 ?
C19 C20 C16 . . 119.17(19) ?
C19 C20 H20 . . 120.4 ?
C16 C20 H20 . . 120.4 ?

loop_
_geom_bond_atom_site_label_1
_geom_bond_atom_site_label_2
_geom_bond_site_symmetry_2
_geom_bond_distance
_geom_bond_publ_flag
Cd S1 . 2.6463(5) y
Cd S2 . 2.7128(5) y
Cd S3 . 2.6518(5) y
Cd S4 . 2.6490(5) y
Cd N3 . 2.4122(14) y
Cd N4 . 2.4191(15) y
S1 C1 . 1.7215(18) ?
S2 C1 . 1.7212(18) ?
S3 C6 . 1.7168(18) ?
S4 C6 . 1.7290(17) ?
N1 C1 . 1.335(2) ?
N1 C2 . 1.463(2) ?
N1 C3 . 1.488(2) ?
N2 C6 . 1.336(2) ?
N2 C7 . 1.469(2) ?
N2 C8 . 1.486(2) ?
N3 C11 . 1.334(2) ?
N3 C15 . 1.342(2) ?
N4 C16 . 1.337(2) ?
N4 C17 . 1.340(2) ?
C2 H2A . 0.9800 ?
C2 H2B . 0.9800 ?
C2 H2C . 0.9800 ?
C3 C5 . 1.515(3) ?
C3 C4 . 1.516(3) ?
C3 H3 . 1.0000 ?
C4 H4A . 0.9800 ?
C4 H4B . 0.9800 ?
C4 H4C . 0.9800 ?
C5 H5A . 0.9800 ?
C5 H5B . 0.9800 ?
C5 H5C . 0.9800 ?
C7 H7A . 0.9800 ?
C7 H7B . 0.9800 ?
C7 H7C . 0.9800 ?
C8 C10 . 1.512(3) ?
C8 C9 . 1.523(3) ?
C8 H8 . 1.0000 ?
C9 H9A . 0.9800 ?
C9 H9B . 0.9800 ?
C9 H9C . 0.9800 ?
C10 H10A . 0.9800 ?
C10 H10B . 0.9800 ?
C10 H10C . 0.9800 ?
C11 C12 . 1.382(3) ?
C11 H11 . 0.9500 ?
C12 C13 . 1.377(3) ?
C12 H12 . 0.9500 ?
C13 C14 . 1.382(3) ?
C13 H13 . 0.9500 ?
C14 C15 . 1.390(2) ?
C14 H14 . 0.9500 ?
C15 C16 . 1.492(2) ?
C16 C20 . 1.391(3) ?
C17 C18 . 1.382(3) ?
C17 H17 . 0.9500 ?
C18 C19 . 1.372(3) ?
C18 H18 . 0.9500 ?
C19 C20 . 1.382(3) ?
C19 H19 . 0.9500 ?
C20 H20 . 0.9500 ?

loop_
_geom_hbond_atom_site_label_D
_geom_hbond_atom_site_label_H
_geom_hbond_atom_site_label_A
_geom_hbond_site_symmetry_A
_geom_hbond_distance_DH
_geom_hbond_distance_HA
_geom_hbond_distance_DA
_geom_hbond_angle_DHA
C18 H18 S2 1_455 0.95 2.78 3.712(2) 167

loop_
_geom_torsion_atom_site_label_1
_geom_torsion_atom_site_label_2
_geom_torsion_atom_site_label_3
_geom_torsion_atom_site_label_4
_geom_torsion_site_symmetry_1
_geom_torsion_site_symmetry_2
_geom_torsion_site_symmetry_3
_geom_torsion_site_symmetry_4
_geom_torsion
_geom_torsion_publ_flag
N3 Cd S1 C1 . . . . 72.53(7) ?
N4 Cd S1 C1 . . . . 133.16(7) ?
S4 Cd S1 C1 . . . . -70.74(6) ?
S3 Cd S1 C1 . . . . -135.51(6) ?
S2 Cd S1 C1 . . . . -0.76(6) ?
N3 Cd S2 C1 . . . . -123.88(7) ?
N4 Cd S2 C1 . . . . -64.86(7) ?
S1 Cd S2 C1 . . . . 0.76(6) ?
S4 Cd S2 C1 . . . . 146.73(6) ?
S3 Cd S2 C1 . . . . 80.51(6) ?
N3 Cd S3 C6 . . . . -69.81(7) ?
N4 Cd S3 C6 . . . . -130.23(7) ?
S1 Cd S3 C6 . . . . 143.09(6) ?
S4 Cd S3 C6 . . . . -1.72(6) ?
S2 Cd S3 C6 . . . . 76.43(6) ?
N3 Cd S4 C6 . . . . 138.13(7) ?
N4 Cd S4 C6 . . . . 77.20(7) ?
S1 Cd S4 C6 . . . . -72.77(6) ?
S3 Cd S4 C6 . . . . 1.71(6) ?
S2 Cd S4 C6 . . . . -133.59(6) ?
N4 Cd N3 C11 . . . . 175.46(15) ?
S1 Cd N3 C11 . . . . -113.83(13) ?
S4 Cd N3 C11 . . . . 45.48(14) ?
S3 Cd N3 C11 . . . . 104.86(14) ?
S2 Cd N3 C11 . . . . -51.79(14) ?
N4 Cd N3 C15 . . . . -0.80(12) ?
S1 Cd N3 C15 . . . . 69.92(13) ?
S4 Cd N3 C15 . . . . -130.78(12) ?
S3 Cd N3 C15 . . . . -71.39(13) ?
S2 Cd N3 C15 . . . . 131.96(12) ?
N3 Cd N4 C16 . . . . 5.64(12) ?
S1 Cd N4 C16 . . . . -120.06(12) ?
S4 Cd N4 C16 . . . . 77.17(13) ?
S3 Cd N4 C16 . . . . 141.13(12) ?
S2 Cd N4 C16 . . . . -62.79(14) ?
N3 Cd N4 C17 . . . . 175.54(15) ?
S1 Cd N4 C17 . . . . 49.84(13) ?
S4 Cd N4 C17 . . . . -112.93(13) ?
S3 Cd N4 C17 . . . . -48.97(14) ?
S2 Cd N4 C17 . . . . 107.11(13) ?
C2 N1 C1 S2 . . . . 7.9(2) ?
C3 N1 C1 S2 . . . . -179.35(13) ?
C2 N1 C1 S1 . . . . -171.46(15) ?
C3 N1 C1 S1 . . . . 1.3(2) ?
Cd S2 C1 N1 . . . . 179.38(14) ?
Cd S2 C1 S1 . . . . -1.23(9) ?
Cd S1 C1 N1 . . . . -179.36(14) ?
Cd S1 C1 S2 . . . . 1.26(9) ?
C1 N1 C3 C5 . . . . -100.74(19) ?
C2 N1 C3 C5 . . . . 72.2(2) ?
C1 N1 C3 C4 . . . . 133.84(18) ?
C2 N1 C3 C4 . . . . -53.2(2) ?
C7 N2 C6 S3 . . . . -2.8(2) ?
C8 N2 C6 S3 . . . . -178.74(14) ?
C7 N2 C6 S4 . . . . 177.74(15) ?
C8 N2 C6 S4 . . . . 1.8(2) ?
Cd S3 C6 N2 . . . . -176.65(14) ?
Cd S3 C6 S4 . . . . 2.79(9) ?
Cd S4 C6 N2 . . . . 176.64(14) ?
Cd S4 C6 S3 . . . . -2.79(9) ?
C6 N2 C8 C10 . . . . 106.5(2) ?
C7 N2 C8 C10 . . . . -69.5(2) ?
C6 N2 C8 C9 . . . . -128.48(19) ?
C7 N2 C8 C9 . . . . 55.5(2) ?
C15 N3 C11 C12 . . . . 0.9(3) ?
Cd N3 C11 C12 . . . . -175.40(15) ?
N3 C11 C12 C13 . . . . -0.7(3) ?
C11 C12 C13 C14 . . . . 0.0(3) ?
C12 C13 C14 C15 . . . . 0.4(3) ?
C11 N3 C15 C14 . . . . -0.4(3) ?
Cd N3 C15 C14 . . . . 175.94(13) ?
C11 N3 C15 C16 . . . . -179.77(16) ?
Cd N3 C15 C16 . . . . -3.45(19) ?
C13 C14 C15 N3 . . . . -0.3(3) ?
C13 C14 C15 C16 . . . . 179.07(17) ?
C17 N4 C16 C20 . . . . -0.5(3) ?
Cd N4 C16 C20 . . . . 169.56(13) ?
C17 N4 C16 C15 . . . . -179.46(15) ?
Cd N4 C16 C15 . . . . -9.43(19) ?
N3 C15 C16 N4 . . . . 8.4(2) ?
C14 C15 C16 N4 . . . . -171.00(16) ?
N3 C15 C16 C20 . . . . -170.60(16) ?
C14 C15 C16 C20 . . . . 10.0(3) ?
C16 N4 C17 C18 . . . . -0.1(3) ?
Cd N4 C17 C18 . . . . -170.09(14) ?
N4 C17 C18 C19 . . . . 0.6(3) ?
C17 C18 C19 C20 . . . . -0.5(3) ?
C18 C19 C20 C16 . . . . -0.1(3) ?
N4 C16 C20 C19 . . . . 0.5(3) ?
C15 C16 C20 C19 . . . . 179.47(18) ?
